data_4003952
loop_
_publ_author_name
'Rath, Bibhuti Bhusan'
'Vittal, Jagadese J.'

_publ_section_title
;
 Mechanical Bending and Modulation of Photoactuation Properties in a
 One-Dimensional Pb(II) Coordination Polymer
;
_journal_issue 12
_journal_name_full 'Chemistry of Materials'
_journal_page_first 4621
_journal_page_last 4627
_journal_paper_doi 10.1021/acs.chemmater.1c01124
_journal_volume 33
_journal_year 2021
_chemical_formula_sum 'C26 H20 Br2 F2 N2 Pb'
_chemical_formula_weight 765.45
_space_group_crystal_system monoclinic
_space_group_IT_number 14
_space_group_name_Hall '-P 2ybc'
_space_group_name_H-M_alt 'P 1 21/c 1'
_atom_sites_solution_hydrogens geom
_audit_creation_method SHELXL-2014
_cell_angle_alpha 90
_cell_angle_beta 90.237(2)
_cell_angle_gamma 90
_cell_formula_units_Z 2
_cell_length_a 4.1022(2)
_cell_length_b 9.3957(5)
_cell_length_c 31.6556(15)
_cell_measurement_reflns_used 9955
_cell_measurement_temperature 100(2)
_cell_measurement_theta_max 29.58
_cell_measurement_theta_min 2.52
_cell_volume 1220.09(11)
_computing_cell_refinement 'Bruker SAINT'
_computing_data_collection 'Bruker APEX2'
_computing_data_reduction 'Bruker SAINT'
_computing_molecular_graphics 'Bruker SHELXTL'
_computing_publication_material 'Bruker SHELXTL'
_computing_structure_refinement 'SHELXL-2014 (Sheldrick, 2014)'
_computing_structure_solution 'SHELXS-97 (Sheldrick 2008)'
_diffrn_ambient_temperature 100(2)
_diffrn_measured_fraction_theta_full 0.998
_diffrn_measured_fraction_theta_max 0.998
_diffrn_measurement_device_type 'Bruker D8 venture'
_diffrn_measurement_method '\f and \w scans'
_diffrn_radiation_type MoK\a
_diffrn_radiation_wavelength 0.71073
_diffrn_reflns_av_R_equivalents 0.0310
_diffrn_reflns_av_unetI/netI 0.0195
_diffrn_reflns_Laue_measured_fraction_full 0.998
_diffrn_reflns_Laue_measured_fraction_max 0.998
_diffrn_reflns_limit_h_max 5
_diffrn_reflns_limit_h_min -4
_diffrn_reflns_limit_k_max 12
_diffrn_reflns_limit_k_min -12
_diffrn_reflns_limit_l_max 41
_diffrn_reflns_limit_l_min -41
_diffrn_reflns_number 20848
_diffrn_reflns_point_group_measured_fraction_full 0.998
_diffrn_reflns_point_group_measured_fraction_max 0.998
_diffrn_reflns_theta_full 25.242
_diffrn_reflns_theta_max 27.498
_diffrn_reflns_theta_min 2.521
_exptl_absorpt_coefficient_mu 10.221
_exptl_absorpt_correction_T_max 0.1235
_exptl_absorpt_correction_T_min 0.0691
_exptl_absorpt_correction_type multi-scan
_exptl_absorpt_process_details 'SADABS (Sheldrick, 2014)'
_exptl_crystal_colour Colourless
_exptl_crystal_density_diffrn 2.084
_exptl_crystal_density_meas ?
_exptl_crystal_density_method 'not measured'
_exptl_crystal_description Rod
_exptl_crystal_F_000 720
_exptl_crystal_size_max 0.217
_exptl_crystal_size_mid 0.212
_exptl_crystal_size_min 0.116
_refine_diff_density_max 2.910
_refine_diff_density_min -2.619
_refine_diff_density_rms 0.302
_refine_ls_extinction_coef 0.0059(11)
_refine_ls_extinction_expression Fc^*^=kFc[1+0.001xFc^2^\l^3^/sin(2\q)]^-1/4^
_refine_ls_extinction_method SHELXL
_refine_ls_goodness_of_fit_ref 1.255
_refine_ls_hydrogen_treatment constr
_refine_ls_matrix_type full
_refine_ls_number_parameters 152
_refine_ls_number_reflns 2810
_refine_ls_number_restraints 0
_refine_ls_restrained_S_all 1.255
_refine_ls_R_factor_all 0.0594
_refine_ls_R_factor_gt 0.0587
_refine_ls_shift/su_max 0.000
_refine_ls_shift/su_mean 0.000
_refine_ls_structure_factor_coef Fsqd
_refine_ls_weighting_details 'w=1/[\s^2^(Fo^2^)+(0.0834P)^2^+36.3159P] where P=(Fo^2^+2Fc^2^)/3'
_refine_ls_weighting_scheme calc
_refine_ls_wR_factor_gt 0.1866
_refine_ls_wR_factor_ref 0.1870
_reflns_Friedel_coverage 0.000
_reflns_number_gt 2760
_reflns_number_total 2810
_reflns_threshold_expression 'I > 2\s(I)'
_cod_data_source_file cm1c01124_si_012.cif
_cod_data_source_block j481
_cod_depositor_comments
;
The following automatic conversions were performed:

data item '_exptl_absorpt_correction_type' value 'Multi-scan' was
changed to 'multi-scan' in accordance with the
/home/data/users/saulius/crontab/automatic-downloads/rss-feeds/ACS/lib/dictionaries/cif_core.dic
dictionary named 'cif_core.dic' version 2.4.2 last updated on
2011-04-26.

data item '_exptl_crystal_density_meas' value 'not measured' was
changed to '?' -- the value is perceived as not measured.

Automatic conversion script
Id: cif_fix_values 7556 2019-12-06 15:28:31Z antanas 

 Adding full bibliography for 4003951--4003952.cif.
;
_cod_original_sg_symbol_H-M 'P 21/c'
_cod_database_code 4003952
_shelx_space_group_comment
; 
The symmetry employed for this shelxl refinement is uniquely defined 
by the following loop, which should always be used as a source of 
symmetry information in preference to the above space-group names. 
They are only intended as comments. 
;
_shelxl_version_number 2014-3

loop_
_space_group_symop_operation_xyz
'x, y, z'
'-x, y+1/2, -z+1/2'
'-x, -y, -z'
'x, -y-1/2, z-1/2'

loop_
_atom_site_label
_atom_site_type_symbol
_atom_site_fract_x
_atom_site_fract_y
_atom_site_fract_z
_atom_site_U_iso_or_equiv
_atom_site_adp_type
_atom_site_occupancy
_atom_site_site_symmetry_order
_atom_site_calc_flag
_atom_site_refinement_flags_posn
_atom_site_refinement_flags_adp
_atom_site_refinement_flags_occupancy
_atom_site_disorder_assembly
_atom_site_disorder_group
Pb1 Pb 0.5000 1.0000 0.5000 0.0162(3) Uani 1 2 d S . P . .
Br1 Br 0.0003(3) 1.15958(12) 0.44998(3) 0.0194(3) Uani 1 1 d . . . . .
N1 N 0.470(3) 0.7822(12) 0.4459(3) 0.031(3) Uani 1 1 d . . . . .
C1 C 0.541(5) 0.6521(16) 0.4550(5) 0.046(4) Uani 1 1 d . . . . .
H1 H 0.6173 0.6327 0.4828 0.055 Uiso 1 1 calc R U . . .
C2 C 0.515(4) 0.5383(14) 0.4273(4) 0.031(3) Uani 1 1 d . . . . .
H2 H 0.5943 0.4474 0.4355 0.037 Uiso 1 1 calc R U . . .
C3 C 0.376(4) 0.5561(17) 0.3884(5) 0.039(3) Uani 1 1 d . . . . .
C4 C 0.261(4) 0.6951(17) 0.3803(5) 0.042(3) Uani 1 1 d . . . . .
H4 H 0.1588 0.7157 0.3540 0.051 Uiso 1 1 calc R U . . .
C5 C 0.295(4) 0.7999(18) 0.4095(5) 0.042(3) Uani 1 1 d . . . . .
H5 H 0.1934 0.8891 0.4044 0.050 Uiso 1 1 calc R U . . .
C6 C 0.331(4) 0.446(2) 0.3572(5) 0.043(4) Uani 1 1 d . . . . .
H6 H 0.2022 0.4671 0.3329 0.052 Uiso 1 1 calc R U . . .
C7 C 0.465(3) 0.3114(13) 0.3605(4) 0.028(3) Uani 1 1 d . . . . .
H7 H 0.5909 0.2904 0.3850 0.034 Uiso 1 1 calc R U . . .
C8 C 0.425(4) 0.1986(16) 0.3288(5) 0.036(3) Uani 1 1 d . . . . .
C9 C 0.542(4) 0.0680(16) 0.3361(4) 0.037(3) Uani 1 1 d . . . . .
H9 H 0.6487 0.0502 0.3623 0.045 Uiso 1 1 calc R U . . .
C10 C 0.515(4) -0.0436(16) 0.3070(5) 0.036(3) Uani 1 1 d . . . . .
H10 H 0.6021 -0.1344 0.3140 0.043 Uiso 1 1 calc R U . . .
C11 C 0.372(4) -0.025(2) 0.2702(7) 0.049(4) Uani 1 1 d . . . . .
H11 H 0.3663 -0.0988 0.2496 0.059 Uiso 1 1 calc R U . . .
C12 C 0.228(4) 0.1080(19) 0.2626(5) 0.041(3) Uani 1 1 d . . . . .
C13 C 0.244(4) 0.2192(18) 0.2907(5) 0.040(3) Uani 1 1 d . . . . .
H13 H 0.1378 0.3070 0.2849 0.048 Uiso 1 1 calc R U . . .
F1 F 0.037(3) 0.1285(11) 0.2259(3) 0.056(3) Uani 1 1 d . . . . .

loop_
_atom_site_aniso_label
_atom_site_aniso_U_11
_atom_site_aniso_U_22
_atom_site_aniso_U_33
_atom_site_aniso_U_23
_atom_site_aniso_U_13
_atom_site_aniso_U_12
Pb1 0.0166(3) 0.0159(4) 0.0163(3) 0.00018(19) -0.0006(2) 0.00068(19)
Br1 0.0168(5) 0.0214(5) 0.0200(5) 0.0066(4) -0.0006(4) 0.0018(4)
N1 0.056(8) 0.026(5) 0.013(4) 0.000(4) -0.006(5) 0.003(5)
C1 0.079(12) 0.026(7) 0.033(7) -0.010(6) 0.001(7) 0.003(8)
C2 0.046(8) 0.018(5) 0.028(6) 0.000(5) 0.008(6) -0.003(5)
C3 0.031(7) 0.037(8) 0.048(9) 0.003(7) 0.008(6) 0.001(6)
C4 0.050(9) 0.036(8) 0.041(8) -0.004(6) -0.005(7) 0.004(7)
C5 0.037(8) 0.039(8) 0.049(9) -0.003(7) -0.005(7) 0.005(6)
C6 0.041(8) 0.051(9) 0.038(8) -0.001(7) 0.000(7) 0.008(7)
C7 0.039(7) 0.021(6) 0.025(6) 0.003(5) -0.002(5) -0.002(5)
C8 0.043(8) 0.033(7) 0.030(7) 0.001(6) -0.004(6) -0.009(6)
C9 0.056(9) 0.032(7) 0.024(6) 0.002(5) -0.002(6) 0.000(7)
C10 0.044(8) 0.025(6) 0.039(8) -0.002(6) 0.003(6) 0.002(6)
C11 0.037(8) 0.048(9) 0.064(12) -0.014(8) 0.010(8) -0.006(7)
C12 0.028(7) 0.047(9) 0.050(9) -0.004(7) 0.000(6) -0.002(6)
C13 0.042(8) 0.041(8) 0.036(8) 0.000(6) 0.001(6) -0.001(7)
F1 0.089(8) 0.046(6) 0.032(5) -0.006(4) -0.007(5) -0.009(5)

loop_
_atom_type_symbol
_atom_type_description
_atom_type_scat_dispersion_real
_atom_type_scat_dispersion_imag
_atom_type_scat_source
C C 0.0033 0.0016 'International Tables Vol C Tables 4.2.6.8 and 6.1.1.4'
H H 0.0000 0.0000 'International Tables Vol C Tables 4.2.6.8 and 6.1.1.4'
Br Br -0.2901 2.4595 'International Tables Vol C Tables 4.2.6.8 and 6.1.1.4'
F F 0.0171 0.0103 'International Tables Vol C Tables 4.2.6.8 and 6.1.1.4'
N N 0.0061 0.0033 'International Tables Vol C Tables 4.2.6.8 and 6.1.1.4'
Pb Pb -3.3944 10.1111 'International Tables Vol C Tables 4.2.6.8 and 6.1.1.4'

loop_
_geom_angle_atom_site_label_1
_geom_angle_atom_site_label_2
_geom_angle_atom_site_label_3
_geom_angle
_geom_angle_site_symmetry_1
_geom_angle_site_symmetry_3
_geom_angle_publ_flag
N1 Pb1 N1 180.0 3_676 . ?
N1 Pb1 Br1 90.9(2) 3_676 3_676 ?
N1 Pb1 Br1 89.1(2) . 3_676 ?
N1 Pb1 Br1 89.1(2) 3_676 . ?
N1 Pb1 Br1 90.9(2) . . ?
Br1 Pb1 Br1 180.0 3_676 . ?
N1 Pb1 Br1 94.2(3) 3_676 3_576 ?
N1 Pb1 Br1 85.8(3) . 3_576 ?
Br1 Pb1 Br1 86.49(3) 3_676 3_576 ?
Br1 Pb1 Br1 93.51(3) . 3_576 ?
N1 Pb1 Br1 85.8(3) 3_676 1_655 ?
N1 Pb1 Br1 94.2(3) . 1_655 ?
Br1 Pb1 Br1 93.51(3) 3_676 1_655 ?
Br1 Pb1 Br1 86.49(3) . 1_655 ?
Br1 Pb1 Br1 180.0 3_576 1_655 ?
Pb1 Br1 Pb1 86.49(3) . 1_455 ?
C1 N1 C5 114.9(13) . . ?
C1 N1 Pb1 125.1(9) . . ?
C5 N1 Pb1 118.0(9) . . ?
N1 C1 C2 125.1(15) . . ?
C3 C2 C1 120.4(14) . . ?
C2 C3 C4 114.5(15) . . ?
C2 C3 C6 125.7(15) . . ?
C4 C3 C6 119.8(15) . . ?
C5 C4 C3 120.9(16) . . ?
C4 C5 N1 122.6(15) . . ?
C7 C6 C3 123.6(15) . . ?
C6 C7 C8 124.3(13) . . ?
C9 C8 C13 117.1(14) . . ?
C9 C8 C7 120.3(13) . . ?
C13 C8 C7 122.4(14) . . ?
C8 C9 C10 123.1(14) . . ?
C11 C10 C9 121.2(15) . . ?
C10 C11 C12 117.1(17) . . ?
C13 C12 C11 123.3(17) . . ?
C13 C12 F1 117.0(15) . . ?
C11 C12 F1 119.6(15) . . ?
C12 C13 C8 117.8(15) . . ?

loop_
_geom_bond_atom_site_label_1
_geom_bond_atom_site_label_2
_geom_bond_distance
_geom_bond_site_symmetry_2
_geom_bond_publ_flag
Pb1 N1 2.670(11) 3_676 ?
Pb1 N1 2.670(11) . ?
Pb1 Br1 2.9884(10) 3_676 ?
Pb1 Br1 2.9884(10) . ?
Pb1 Br1 2.9990(11) 3_576 ?
Pb1 Br1 2.9990(11) 1_655 ?
Br1 Pb1 2.9991(11) 1_455 ?
N1 C1 1.288(19) . ?
N1 C5 1.365(19) . ?
C1 C2 1.386(19) . ?
C2 C3 1.36(2) . ?
C3 C4 1.41(2) . ?
C3 C6 1.44(2) . ?
C4 C5 1.36(2) . ?
C6 C7 1.38(2) . ?
C7 C8 1.468(19) . ?
C8 C9 1.34(2) . ?
C8 C13 1.43(2) . ?
C9 C10 1.40(2) . ?
C10 C11 1.31(3) . ?
C11 C12 1.40(3) . ?
C12 C13 1.37(2) . ?
C12 F1 1.412(19) . ?
